data_7041660
loop_
_publ_author_name
'Hurmalainen, Juha'
'Mansikkam\"aki, Akseli'
'Morgan, Ian S.'
'Peuronen, Anssi'
'Tuononen, Heikki M.'

_publ_section_title
;
 Synthesis and characterisation of p-block complexes of biquinoline at
 different ligand charge states.
;
_journal_issue 5
_journal_name_full 'Dalton transactions (Cambridge, England : 2003)'
_journal_page_first 1377
_journal_page_last 1381
_journal_paper_doi 10.1039/c6dt04504a
_journal_volume 46
_journal_year 2017
_chemical_formula_moiety 'C18 H12 B Cl2 N2, Cl'
_chemical_formula_sum 'C18 H12 B Cl3 N2'
_chemical_formula_weight 373.46
_chemical_name_systematic
;
 ?
;
_space_group_crystal_system monoclinic
_space_group_IT_number 14
_space_group_name_Hall '-P 2yn'
_space_group_name_H-M_alt 'P 1 21/n 1'
_symmetry_space_group_name_Hall '-P 2yn'
_symmetry_space_group_name_H-M 'P 1 21/n 1'
_atom_sites_solution_hydrogens geom
_atom_sites_solution_primary direct
_audit_creation_date 2016-11-22
_audit_creation_method
;
Olex2 1.2
(compiled 2016.11.07 svn.r3352 for OlexSys, GUI svn.r5261)
;
_audit_update_record
;
2016-11-23 deposited with the CCDC.
2017-01-09 downloaded from the CCDC.
;
_cell_angle_alpha 90
_cell_angle_beta 107.874(8)
_cell_angle_gamma 90
_cell_formula_units_Z 4
_cell_length_a 9.8065(6)
_cell_length_b 11.7319(7)
_cell_length_c 14.6860(12)
_cell_measurement_reflns_used 1650
_cell_measurement_temperature 123.00(10)
_cell_measurement_theta_max 74.9380
_cell_measurement_theta_min 4.8060
_cell_volume 1608.1(2)
_computing_cell_refinement
;
CrysAlisPro, Agilent Technologies,
Version 1.171.36.32 (release 02-08-2013 CrysAlis171 .NET)
(compiled Aug  2 2013,16:46:58)
;
_computing_data_collection
;
CrysAlisPro, Agilent Technologies,
Version 1.171.36.32 (release 02-08-2013 CrysAlis171 .NET)
(compiled Aug  2 2013,16:46:58)
;
_computing_data_reduction
;
CrysAlisPro, Agilent Technologies,
Version 1.171.36.32 (release 02-08-2013 CrysAlis171 .NET)
(compiled Aug  2 2013,16:46:58)
;
_computing_molecular_graphics 'Olex2 (Dolomanov et al., 2009)'
_computing_publication_material 'Olex2 (Dolomanov et al., 2009)'
_computing_structure_refinement 'ShelXL (Sheldrick, 2015)'
_computing_structure_solution 'ShelXS (Sheldrick, 2008)'
_diffrn_ambient_temperature 123.00(10)
_diffrn_detector_area_resol_mean 5.1977
_diffrn_measured_fraction_theta_full 0.991
_diffrn_measured_fraction_theta_max 0.990
_diffrn_measurement_details
;
#__ type_ start__ end____ width___ exp.time_
  1 omega  -48.00   12.00   1.0000   15.0000
omega____ theta____ kappa____ phi______ frames
    -      -41.1176   37.0000   30.0000 60

#__ type_ start__ end____ width___ exp.time_
  2 omega -129.00   46.00   1.0000   15.0000
omega____ theta____ kappa____ phi______ frames
    -      -41.1176    0.0000 -180.0000 175

#__ type_ start__ end____ width___ exp.time_
  3 omega   59.00   91.00   1.0000   45.0000
omega____ theta____ kappa____ phi______ frames
    -      112.0000  -30.0000  -60.0000 32

#__ type_ start__ end____ width___ exp.time_
  4 omega   41.00   91.00   1.0000   45.0000
omega____ theta____ kappa____ phi______ frames
    -      112.0000  -30.0000  120.0000 50

#__ type_ start__ end____ width___ exp.time_
  5 omega   39.00   99.00   1.0000   45.0000
omega____ theta____ kappa____ phi______ frames
    -      112.0000  -45.0000  -90.0000 60

#__ type_ start__ end____ width___ exp.time_
  6 omega   80.00  172.00   1.0000   45.0000
omega____ theta____ kappa____ phi______ frames
    -      112.0000   77.0000   60.0000 92

#__ type_ start__ end____ width___ exp.time_
  7 omega   44.00   81.00   1.0000   45.0000
omega____ theta____ kappa____ phi______ frames
    -      112.0000  -45.0000   90.0000 37

#__ type_ start__ end____ width___ exp.time_
  8 omega   84.00  177.00   1.0000   45.0000
omega____ theta____ kappa____ phi______ frames
    -      112.0000   30.0000  150.0000 93
;
_diffrn_measurement_device_type 'SuperNova, Dual, Cu at zero, Atlas'
_diffrn_measurement_method '\w scans'
_diffrn_orient_matrix_UB_11 -0.0909373000
_diffrn_orient_matrix_UB_12 0.0916639000
_diffrn_orient_matrix_UB_13 -0.0668075000
_diffrn_orient_matrix_UB_21 0.0647326000
_diffrn_orient_matrix_UB_22 -0.0354685000
_diffrn_orient_matrix_UB_23 -0.0789816000
_diffrn_orient_matrix_UB_31 -0.1216005000
_diffrn_orient_matrix_UB_32 -0.0871600000
_diffrn_orient_matrix_UB_33 -0.0377566000
_diffrn_radiation_monochromator mirror
_diffrn_radiation_type CuK\a
_diffrn_radiation_wavelength 1.54184
_diffrn_reflns_av_R_equivalents 0.0401
_diffrn_reflns_av_unetI/netI 0.0672
_diffrn_reflns_Laue_measured_fraction_full 0.991
_diffrn_reflns_Laue_measured_fraction_max 0.990
_diffrn_reflns_limit_h_max 8
_diffrn_reflns_limit_h_min -11
_diffrn_reflns_limit_k_max 13
_diffrn_reflns_limit_k_min -14
_diffrn_reflns_limit_l_max 17
_diffrn_reflns_limit_l_min -15
_diffrn_reflns_number 5078
_diffrn_reflns_point_group_measured_fraction_full 0.991
_diffrn_reflns_point_group_measured_fraction_max 0.990
_diffrn_reflns_theta_full 67.684
_diffrn_reflns_theta_max 68.995
_diffrn_reflns_theta_min 4.823
_diffrn_source 'SuperNova (Cu) X-ray Source'
_exptl_absorpt_coefficient_mu 5.157
_exptl_absorpt_correction_T_max 0.895
_exptl_absorpt_correction_T_min 0.660
_exptl_absorpt_correction_type analytical
_exptl_absorpt_process_details
;
CrysAlisPro, Agilent Technologies,
Version 1.171.36.32 (release 02-08-2013 CrysAlis171 .NET)
(compiled Aug  2 2013,16:46:58)
Analytical numeric absorption correction using a multifaceted crystal
            model based on expressions derived by R.C. Clark & J.S. Reid.
(Clark, R. C. & Reid, J. S. (1995). Acta Cryst. A51, 887-897)
;
_exptl_crystal_colour 'light yellow'
_exptl_crystal_colour_modifier light
_exptl_crystal_colour_primary yellow
_exptl_crystal_density_diffrn 1.543
_exptl_crystal_description needle
_exptl_crystal_F_000 760
_exptl_crystal_size_max 0.1117
_exptl_crystal_size_mid 0.0393
_exptl_crystal_size_min 0.0222
_refine_diff_density_max 0.422
_refine_diff_density_min -0.465
_refine_diff_density_rms 0.074
_refine_ls_extinction_method none
_refine_ls_goodness_of_fit_ref 1.036
_refine_ls_hydrogen_treatment constr
_refine_ls_matrix_type full
_refine_ls_number_parameters 217
_refine_ls_number_reflns 2959
_refine_ls_number_restraints 0
_refine_ls_restrained_S_all 1.036
_refine_ls_R_factor_all 0.0662
_refine_ls_R_factor_gt 0.0473
_refine_ls_shift/su_max 0.000
_refine_ls_shift/su_mean 0.000
_refine_ls_structure_factor_coef Fsqd
_refine_ls_weighting_details 'w=1/[\s^2^(Fo^2^)+(0.0475P)^2^] where P=(Fo^2^+2Fc^2^)/3'
_refine_ls_weighting_scheme calc
_refine_ls_wR_factor_gt 0.1111
_refine_ls_wR_factor_ref 0.1211
_reflns_Friedel_coverage 0.000
_reflns_number_gt 2278
_reflns_number_total 2959
_reflns_threshold_expression 'I > 2\s(I)'
_cod_data_source_file c6dt04504a2.cif
_cod_data_source_block 1
_cod_depositor_comments 'Adding full bibliography for 7041660--7041661.cif.'
_cod_database_code 7041660
_shelxl_version_number 2013-4
_chemical_oxdiff_formula 'C18 H12 N2 B1 Cl3'
_shelx_space_group_comment
;
The symmetry employed for this shelxl refinement is uniquely defined
by the following loop, which should always be used as a source of
symmetry information in preference to the above space-group names.
They are only intended as comments.
;
_reflns_odcompleteness_completeness 98.97
_reflns_odcompleteness_iscentric 1
_reflns_odcompleteness_theta 68.13
_olex2_refinement_description
;
1. Fixed Uiso
 At 1.2 times of:
  All C(H) groups
2.a Aromatic/amide H refined with riding coordinates:
 C14(H14), C12(H12), C2(H2), C15(H15), C8(H8), C3(H3), C5(H5), C17(H17),
 C11(H11), C7(H7), C16(H16), C4(H4)
;
_olex2_submission_special_instructions 'No special instructions were received'

loop_
_space_group_symop_operation_xyz
'x, y, z'
'-x+1/2, y+1/2, -z+1/2'
'-x, -y, -z'
'x-1/2, -y-1/2, z-1/2'

loop_
_atom_site_label
_atom_site_type_symbol
_atom_site_fract_x
_atom_site_fract_y
_atom_site_fract_z
_atom_site_U_iso_or_equiv
_atom_site_adp_type
_atom_site_occupancy
_atom_site_site_symmetry_order
_atom_site_calc_flag
_atom_site_refinement_flags_posn
Cl2 Cl 0.39815(8) 0.38273(7) 0.14268(6) 0.0283(2) Uani 1 1 d .
Cl1 Cl 0.47676(8) 0.34424(7) -0.04065(6) 0.0286(2) Uani 1 1 d .
N1 N 0.3794(3) 0.1689(2) 0.0534(2) 0.0258(6) Uani 1 1 d .
N2 N 0.2027(3) 0.3023(3) -0.02985(19) 0.0248(6) Uani 1 1 d .
C10 C 0.1497(3) 0.1957(3) -0.0436(2) 0.0243(7) Uani 1 1 d .
C13 C -0.0200(3) 0.3762(3) -0.1314(2) 0.0245(7) Uani 1 1 d .
C14 C -0.1044(4) 0.4711(3) -0.1735(2) 0.0286(8) Uani 1 1 d .
H14 H -0.1965 0.4603 -0.2149 0.034 Uiso 1 1 calc R
C12 C -0.0713(3) 0.2633(3) -0.1475(2) 0.0268(7) Uani 1 1 d .
H12 H -0.1631 0.2502 -0.1885 0.032 Uiso 1 1 calc R
C2 C 0.6285(4) 0.1693(3) 0.1529(2) 0.0298(7) Uani 1 1 d .
H2 H 0.6351 0.2478 0.1462 0.036 Uiso 1 1 calc R
C1 C 0.4988(3) 0.1117(3) 0.1086(2) 0.0264(7) Uani 1 1 d .
C9 C 0.2570(3) 0.1141(3) 0.0088(2) 0.0256(7) Uani 1 1 d .
C15 C -0.0507(4) 0.5787(3) -0.1533(3) 0.0296(7) Uani 1 1 d .
H15 H -0.1078 0.6411 -0.1796 0.035 Uiso 1 1 calc R
C8 C 0.2425(4) -0.0037(3) 0.0139(2) 0.0268(7) Uani 1 1 d .
H8 H 0.1574 -0.0404 -0.0188 0.032 Uiso 1 1 calc R
C3 C 0.7449(4) 0.1076(4) 0.2060(3) 0.0339(8) Uani 1 1 d .
H3 H 0.8310 0.1448 0.2350 0.041 Uiso 1 1 calc R
C5 C 0.6109(4) -0.0679(3) 0.1742(3) 0.0334(8) Uani 1 1 d .
H5 H 0.6062 -0.1463 0.1822 0.040 Uiso 1 1 calc R
C17 C 0.1772(4) 0.5068(3) -0.0527(3) 0.0267(7) Uani 1 1 d .
H17 H 0.2707 0.5194 -0.0139 0.032 Uiso 1 1 calc R
C11 C 0.0107(3) 0.1725(3) -0.1042(2) 0.0256(7) Uani 1 1 d .
H11 H -0.0240 0.0983 -0.1146 0.031 Uiso 1 1 calc R
C18 C 0.1230(3) 0.3953(3) -0.0705(2) 0.0250(7) Uani 1 1 d .
C7 C 0.3589(4) -0.0634(3) 0.0692(3) 0.0285(7) Uani 1 1 d .
H7 H 0.3520 -0.1419 0.0750 0.034 Uiso 1 1 calc R
C6 C 0.4891(4) -0.0081(3) 0.1176(3) 0.0286(7) Uani 1 1 d .
C16 C 0.0909(4) 0.5963(3) -0.0930(3) 0.0292(7) Uani 1 1 d .
H16 H 0.1258 0.6703 -0.0805 0.035 Uiso 1 1 calc R
B1 B 0.3636(4) 0.3001(4) 0.0330(3) 0.0274(8) Uani 1 1 d .
C4 C 0.7358(4) -0.0106(4) 0.2171(3) 0.0349(9) Uani 1 1 d .
H4 H 0.8155 -0.0505 0.2541 0.042 Uiso 1 1 calc R
Cl3 Cl 0.07135(8) 0.12566(7) 0.15466(6) 0.0310(2) Uani 1 1 d .

loop_
_atom_site_aniso_label
_atom_site_aniso_U_11
_atom_site_aniso_U_22
_atom_site_aniso_U_33
_atom_site_aniso_U_23
_atom_site_aniso_U_13
_atom_site_aniso_U_12
Cl2 0.0205(4) 0.0323(4) 0.0276(4) -0.0042(3) 0.0008(3) -0.0004(3)
Cl1 0.0211(4) 0.0313(4) 0.0317(4) 0.0001(3) 0.0054(3) -0.0021(3)
N1 0.0196(13) 0.0295(15) 0.0250(14) -0.0002(12) 0.0023(11) 0.0003(12)
N2 0.0172(13) 0.0295(15) 0.0251(14) -0.0013(12) 0.0024(11) -0.0009(11)
C10 0.0187(15) 0.0278(17) 0.0242(16) -0.0024(13) 0.0034(12) -0.0008(13)
C13 0.0206(15) 0.0296(18) 0.0219(16) -0.0003(13) 0.0043(12) 0.0017(13)
C14 0.0199(15) 0.037(2) 0.0261(18) 0.0008(14) 0.0029(13) 0.0034(14)
C12 0.0159(15) 0.0334(19) 0.0280(17) -0.0023(14) 0.0021(12) -0.0015(13)
C2 0.0233(16) 0.0353(19) 0.0277(17) -0.0019(15) 0.0034(13) 0.0021(15)
C1 0.0208(16) 0.0343(18) 0.0220(16) -0.0008(14) 0.0034(13) 0.0036(14)
C9 0.0201(15) 0.0311(18) 0.0251(17) -0.0026(14) 0.0059(13) 0.0010(14)
C15 0.0292(17) 0.0300(18) 0.0287(18) 0.0034(14) 0.0076(14) 0.0068(15)
C8 0.0227(16) 0.0270(17) 0.0290(18) -0.0008(14) 0.0056(13) -0.0009(14)
C3 0.0212(16) 0.049(2) 0.0275(19) -0.0064(16) 0.0013(14) 0.0027(16)
C5 0.0349(19) 0.033(2) 0.0307(19) 0.0059(15) 0.0081(15) 0.0072(16)
C17 0.0217(15) 0.0265(17) 0.0295(18) -0.0031(14) 0.0043(13) -0.0028(14)
C11 0.0196(15) 0.0263(17) 0.0278(17) -0.0038(13) 0.0025(13) -0.0037(13)
C18 0.0213(15) 0.0268(17) 0.0243(16) 0.0012(13) 0.0030(12) 0.0007(13)
C7 0.0276(17) 0.0261(17) 0.0317(18) 0.0013(14) 0.0089(14) 0.0059(14)
C6 0.0220(16) 0.0349(19) 0.0278(17) 0.0022(15) 0.0060(13) 0.0025(14)
C16 0.0319(18) 0.0247(17) 0.0305(18) -0.0005(14) 0.0088(14) 0.0024(14)
B1 0.0169(17) 0.031(2) 0.031(2) -0.0033(16) 0.0017(15) 0.0020(15)
C4 0.0233(17) 0.049(2) 0.0277(18) 0.0026(16) 0.0016(14) 0.0116(16)
Cl3 0.0230(4) 0.0285(4) 0.0377(5) -0.0001(3) 0.0037(3) 0.0019(3)

loop_
_atom_type_symbol
_atom_type_description
_atom_type_scat_dispersion_real
_atom_type_scat_dispersion_imag
_atom_type_scat_source
C C 0.0181 0.0091 'International Tables Vol C Tables 4.2.6.8 and 6.1.1.4'
H H 0.0000 0.0000 'International Tables Vol C Tables 4.2.6.8 and 6.1.1.4'
B B 0.0090 0.0039 'International Tables Vol C Tables 4.2.6.8 and 6.1.1.4'
N N 0.0311 0.0180 'International Tables Vol C Tables 4.2.6.8 and 6.1.1.4'
Cl Cl 0.3639 0.7018 'International Tables Vol C Tables 4.2.6.8 and 6.1.1.4'

loop_
_exptl_crystal_face_index_h
_exptl_crystal_face_index_k
_exptl_crystal_face_index_l
_exptl_crystal_face_perp_dist
_exptl_oxdiff_crystal_face_indexfrac_h
_exptl_oxdiff_crystal_face_indexfrac_k
_exptl_oxdiff_crystal_face_indexfrac_l
_exptl_oxdiff_crystal_face_x
_exptl_oxdiff_crystal_face_y
_exptl_oxdiff_crystal_face_z
-4 -5 -1 0.0197 -4.0001 -5.0000 -0.9998 -0.0278 -0.0026 0.9600
4 5 1 0.0197 4.0001 5.0000 0.9998 0.0278 0.0026 -0.9600
-3 6 -3 0.0508 -2.9999 6.0000 -3.0001 1.0232 -0.1701 -0.0449
-3 0 9 0.0041 -3.0000 0.0000 9.0000 -0.3285 -0.9050 0.0250
3 0 -9 0.0181 3.0000 -0.0000 -9.0000 0.3285 0.9050 -0.0250
5 -1 3 0.0443 5.0000 -1.0000 3.0000 -0.7468 0.1222 -0.6341
2 -7 2 0.0513 1.9999 -7.0000 2.0002 -0.9571 0.2198 0.2914

loop_
_geom_angle_atom_site_label_1
_geom_angle_atom_site_label_2
_geom_angle_atom_site_label_3
_geom_angle
C1 N1 B1 127.4(3)
C9 N1 C1 121.6(3)
C9 N1 B1 110.9(3)
C10 N2 C18 122.2(3)
C10 N2 B1 110.3(3)
C18 N2 B1 127.5(3)
N2 C10 C9 110.4(3)
N2 C10 C11 122.0(3)
C11 C10 C9 127.6(3)
C14 C13 C18 118.8(3)
C12 C13 C14 122.5(3)
C12 C13 C18 118.8(3)
C13 C14 H14 120.0
C15 C14 C13 119.9(3)
C15 C14 H14 120.0
C13 C12 H12 119.2
C11 C12 C13 121.7(3)
C11 C12 H12 119.2
C1 C2 H2 120.5
C3 C2 H2 120.5
C3 C2 C1 118.9(4)
N1 C1 C2 121.4(3)
N1 C1 C6 118.0(3)
C2 C1 C6 120.6(3)
N1 C9 C10 109.6(3)
N1 C9 C8 122.7(3)
C8 C9 C10 127.7(3)
C14 C15 H15 119.7
C14 C15 C16 120.7(3)
C16 C15 H15 119.7
C9 C8 H8 121.4
C7 C8 C9 117.2(3)
C7 C8 H8 121.4
C2 C3 H3 119.5
C2 C3 C4 121.1(3)
C4 C3 H3 119.5
C6 C5 H5 119.9
C4 C5 H5 119.9
C4 C5 C6 120.1(4)
C18 C17 H17 120.5
C16 C17 H17 120.5
C16 C17 C18 119.1(3)
C10 C11 H11 121.3
C12 C11 C10 117.4(3)
C12 C11 H11 121.3
N2 C18 C13 117.9(3)
N2 C18 C17 121.9(3)
C17 C18 C13 120.2(3)
C8 C7 H7 119.2
C8 C7 C6 121.5(3)
C6 C7 H7 119.2
C5 C6 C1 118.6(3)
C7 C6 C1 118.9(3)
C7 C6 C5 122.5(3)
C15 C16 H16 119.4
C17 C16 C15 121.2(3)
C17 C16 H16 119.4
Cl2 B1 Cl1 112.8(2)
N1 B1 Cl2 111.9(3)
N1 B1 Cl1 110.2(2)
N2 B1 Cl2 113.2(3)
N2 B1 Cl1 109.2(3)
N2 B1 N1 98.7(3)
C3 C4 H4 119.6
C5 C4 C3 120.8(3)
C5 C4 H4 119.6

loop_
_geom_bond_atom_site_label_1
_geom_bond_atom_site_label_2
_geom_bond_distance
Cl2 B1 1.820(4)
Cl1 B1 1.846(4)
N1 C1 1.377(4)
N1 C9 1.342(4)
N1 B1 1.566(5)
N2 C10 1.346(4)
N2 C18 1.368(4)
N2 B1 1.565(4)
C10 C9 1.456(5)
C10 C11 1.407(4)
C13 C14 1.411(5)
C13 C12 1.411(5)
C13 C18 1.431(4)
C14 H14 0.9300
C14 C15 1.364(5)
C12 H12 0.9300
C12 C11 1.367(5)
C2 H2 0.9300
C2 C1 1.410(5)
C2 C3 1.374(5)
C1 C6 1.418(5)
C9 C8 1.394(5)
C15 H15 0.9300
C15 C16 1.415(5)
C8 H8 0.9300
C8 C7 1.373(5)
C3 H3 0.9300
C3 C4 1.402(6)
C5 H5 0.9300
C5 C6 1.414(5)
C5 C4 1.370(5)
C17 H17 0.9300
C17 C18 1.407(5)
C17 C16 1.365(5)
C11 H11 0.9300
C7 H7 0.9300
C7 C6 1.414(5)
C16 H16 0.9300
C4 H4 0.9300

loop_
_geom_torsion_atom_site_label_1
_geom_torsion_atom_site_label_2
_geom_torsion_atom_site_label_3
_geom_torsion_atom_site_label_4
_geom_torsion
N1 C1 C6 C5 -179.9(3)
N1 C1 C6 C7 0.7(5)
N1 C9 C8 C7 1.6(5)
N2 C10 C9 N1 -1.8(4)
N2 C10 C9 C8 178.9(3)
N2 C10 C11 C12 -1.7(5)
C10 N2 C18 C13 -1.7(5)
C10 N2 C18 C17 177.3(3)
C10 N2 B1 Cl2 -121.4(3)
C10 N2 B1 Cl1 112.1(3)
C10 N2 B1 N1 -2.9(4)
C10 C9 C8 C7 -179.2(3)
C13 C14 C15 C16 2.1(5)
C13 C12 C11 C10 -0.7(5)
C14 C13 C12 C11 -178.4(3)
C14 C13 C18 N2 179.5(3)
C14 C13 C18 C17 0.5(5)
C14 C15 C16 C17 -0.5(6)
C12 C13 C14 C15 178.2(3)
C12 C13 C18 N2 -0.7(5)
C12 C13 C18 C17 -179.7(3)
C2 C1 C6 C5 1.7(5)
C2 C1 C6 C7 -177.6(3)
C2 C3 C4 C5 0.9(6)
C1 N1 C9 C10 179.8(3)
C1 N1 C9 C8 -0.9(5)
C1 N1 B1 Cl2 -58.8(4)
C1 N1 B1 Cl1 67.6(4)
C1 N1 B1 N2 -178.2(3)
C1 C2 C3 C4 -0.6(6)
C9 N1 C1 C2 178.0(3)
C9 N1 C1 C6 -0.3(5)
C9 N1 B1 Cl2 121.2(3)
C9 N1 B1 Cl1 -112.4(3)
C9 N1 B1 N2 1.8(4)
C9 C10 C11 C12 -178.9(3)
C9 C8 C7 C6 -1.2(5)
C8 C7 C6 C1 0.0(5)
C8 C7 C6 C5 -179.3(4)
C3 C2 C1 N1 -179.1(3)
C3 C2 C1 C6 -0.8(5)
C11 C10 C9 N1 175.7(3)
C11 C10 C9 C8 -3.6(6)
C18 N2 C10 C9 -179.4(3)
C18 N2 C10 C11 3.0(5)
C18 N2 B1 Cl2 61.2(4)
C18 N2 B1 Cl1 -65.3(4)
C18 N2 B1 N1 179.7(3)
C18 C13 C14 C15 -2.1(5)
C18 C13 C12 C11 1.9(5)
C18 C17 C16 C15 -1.0(5)
C6 C5 C4 C3 0.1(6)
C16 C17 C18 N2 -177.9(3)
C16 C17 C18 C13 1.0(5)
B1 N1 C1 C2 -1.9(5)
B1 N1 C1 C6 179.7(3)
B1 N1 C9 C10 -0.3(4)
B1 N1 C9 C8 179.1(3)
B1 N2 C10 C9 3.1(4)
B1 N2 C10 C11 -174.6(3)
B1 N2 C18 C13 175.4(3)
B1 N2 C18 C17 -5.6(5)
C4 C5 C6 C1 -1.4(5)
C4 C5 C6 C7 178.0(4)
